data_2236405
loop_
_publ_author_name
'Samshuddin, Seranthimata'
'Narayana, Badiadka'
'Yathirajan, Hemmige S.'
'Gerber, Thomas'
'Hosten, Eric'
'Betz, Richard'

_publ_section_title
;
 3,5-Bis(4-fluorophenyl)-1-(4-nitrophenyl)-4,5-dihydro-1<i>H</i>-pyrazole
;
_journal_coeditor_code IS5210
_journal_issue 11
_journal_name_full 'Acta Crystallographica Section E'
_journal_page_first o3216
_journal_page_last o3217
_journal_paper_doi 10.1107/S160053681204370X
_journal_volume 68
_journal_year 2012
_chemical_formula_iupac 'C21 H15 F2 N3 O2'
_chemical_formula_moiety 'C21 H15 F2 N3 O2'
_chemical_formula_sum 'C21 H15 F2 N3 O2'
_chemical_formula_weight 379.36
_chemical_melting_point 443
_chemical_name_common
;
3,5-Bis(4-fluorophenyl)-1-(4-nitrophenyl)-4,5-dihydro-1<i>H</i>-pyrazole
;
_chemical_name_systematic
;
3,5-Bis(4-fluorophenyl)-1-(4-nitrophenyl)-4,5-dihydro-1<i>H</i>-pyrazole
;
_space_group_IT_number 14
_symmetry_cell_setting monoclinic
_symmetry_space_group_name_Hall '-P 2ybc'
_symmetry_space_group_name_H-M 'P 1 21/c 1'
_atom_sites_solution_hydrogens geom
_atom_sites_solution_primary direct
_atom_sites_solution_secondary difmap
_audit_creation_method SHELXL-97
_cell_angle_alpha 90.00
_cell_angle_beta 115.324(3)
_cell_angle_gamma 90.00
_cell_formula_units_Z 4
_cell_length_a 13.2884(13)
_cell_length_b 12.7364(10)
_cell_length_c 11.4656(9)
_cell_measurement_reflns_used 6702
_cell_measurement_temperature 200(2)
_cell_measurement_theta_max 27.89
_cell_measurement_theta_min 2.33
_cell_volume 1754.0(3)
_computing_cell_refinement 'SAINT (Bruker, 2010)'
_computing_data_collection 'APEX2 (Bruker, 2010)'
_computing_data_reduction 'SAINT (Bruker, 2010)'
_computing_molecular_graphics 'ORTEP-3 (Farrugia, 1997) and Mercury (Macrae <i>et al.</i>, 2008)'
_computing_publication_material 'SHELXL97 (Sheldrick, 2008) and PLATON (Spek, 2009)'
_computing_structure_refinement 'SHELXL97 (Sheldrick, 2008)'
_computing_structure_solution 'SHELXS97 (Sheldrick, 2008)'
_diffrn_ambient_temperature 200(2)
_diffrn_measured_fraction_theta_full 0.990
_diffrn_measured_fraction_theta_max 0.990
_diffrn_measurement_device_type 'Bruker APEXII CCD'
_diffrn_measurement_method '\f and \w scans'
_diffrn_radiation_monochromator graphite
_diffrn_radiation_source 'fine-focus sealed tube'
_diffrn_radiation_type MoK\a
_diffrn_radiation_wavelength 0.71073
_diffrn_reflns_av_R_equivalents 0.0515
_diffrn_reflns_av_sigmaI/netI 0.0442
_diffrn_reflns_limit_h_max 17
_diffrn_reflns_limit_h_min -17
_diffrn_reflns_limit_k_max 16
_diffrn_reflns_limit_k_min -15
_diffrn_reflns_limit_l_max 14
_diffrn_reflns_limit_l_min -15
_diffrn_reflns_number 15973
_diffrn_reflns_theta_full 28.26
_diffrn_reflns_theta_max 28.26
_diffrn_reflns_theta_min 2.33
_exptl_absorpt_coefficient_mu 0.109
_exptl_absorpt_correction_T_max 0.971
_exptl_absorpt_correction_T_min 0.692
_exptl_absorpt_correction_type multi-scan
_exptl_absorpt_process_details
;
(SADABS; Bruker, 2008)
;
_exptl_crystal_colour orange
_exptl_crystal_density_diffrn 1.437
_exptl_crystal_density_method 'not measured'
_exptl_crystal_description block
_exptl_crystal_F_000 784
_exptl_crystal_size_max 0.574
_exptl_crystal_size_mid 0.327
_exptl_crystal_size_min 0.272
_refine_diff_density_max 0.407
_refine_diff_density_min -0.387
_refine_ls_extinction_method none
_refine_ls_goodness_of_fit_ref 1.062
_refine_ls_hydrogen_treatment constr
_refine_ls_matrix_type full
_refine_ls_number_parameters 253
_refine_ls_number_reflns 4301
_refine_ls_number_restraints 0
_refine_ls_restrained_S_all 1.062
_refine_ls_R_factor_all 0.0911
_refine_ls_R_factor_gt 0.0674
_refine_ls_shift/su_max 0.000
_refine_ls_shift/su_mean 0.000
_refine_ls_structure_factor_coef Fsqd
_refine_ls_weighting_details 'calc w=1/[\s^2^(Fo^2^)+(0.1331P)^2^+0.5062P] where P=(Fo^2^+2Fc^2^)/3'
_refine_ls_weighting_scheme calc
_refine_ls_wR_factor_gt 0.1984
_refine_ls_wR_factor_ref 0.2212
_reflns_number_gt 3066
_reflns_number_total 4301
_reflns_threshold_expression I>2sigma(I)
_cod_data_source_file is5210.cif
_cod_data_source_block I
_cod_original_sg_symbol_H-M 'P 21/c'
_cod_database_code 2236405
_cod_database_fobs_code 2236405

loop_
_symmetry_equiv_pos_as_xyz
'x, y, z'
'-x, y+1/2, -z+1/2'
'-x, -y, -z'
'x, -y-1/2, z-1/2'

loop_
_atom_site_type_symbol
_atom_site_label
_atom_site_fract_x
_atom_site_fract_y
_atom_site_fract_z
_atom_site_U_iso_or_equiv
_atom_site_adp_type
_atom_site_calc_flag
_atom_site_refinement_flags
_atom_site_occupancy
_atom_site_symmetry_multiplicity
F F1 0.11689(15) -0.42461(13) -0.04507(17) 0.0638(5) Uani d . 1 1
F F2 0.01460(13) 0.43563(13) 0.35591(18) 0.0611(5) Uani d . 1 1
O O1 0.61528(16) 0.02802(17) 1.00769(16) 0.0536(5) Uani d . 1 1
O O2 0.57223(18) 0.19339(18) 0.98021(18) 0.0663(6) Uani d . 1 1
N N1 0.30617(15) -0.05788(13) 0.36124(16) 0.0305(4) Uani d . 1 1
N N2 0.32892(15) 0.04326(14) 0.40815(16) 0.0327(4) Uani d . 1 1
N N3 0.56940(16) 0.10368(18) 0.93869(18) 0.0428(5) Uani d . 1 1
C C1 0.25491(17) -0.05414(16) 0.23711(18) 0.0297(4) Uani d . 1 1
C C2 0.2351(2) 0.05569(17) 0.1837(2) 0.0368(5) Uani d . 1 1
H H2A 0.1545 0.0717 0.1396 0.044 Uiso calc R 1 1
H H2B 0.2688 0.0663 0.1225 0.044 Uiso calc R 1 1
C C3 0.29364(18) 0.12390(17) 0.30617(19) 0.0322(5) Uani d . 1 1
H H3 0.3607 0.1583 0.3047 0.039 Uiso calc R 1 1
C C11 0.21963(17) -0.15094(17) 0.16168(18) 0.0298(4) Uani d . 1 1
C C12 0.24429(19) -0.24829(18) 0.2240(2) 0.0354(5) Uani d . 1 1
H H12 0.2849 -0.2511 0.3151 0.042 Uiso calc R 1 1
C C13 0.2103(2) -0.34014(19) 0.1545(3) 0.0426(5) Uani d . 1 1
H H13 0.2270 -0.4063 0.1968 0.051 Uiso calc R 1 1
C C14 0.1515(2) -0.3339(2) 0.0222(2) 0.0431(6) Uani d . 1 1
C C15 0.1269(2) -0.2404(2) -0.0425(2) 0.0437(6) Uani d . 1 1
H H15 0.0871 -0.2385 -0.1338 0.052 Uiso calc R 1 1
C C16 0.16125(19) -0.14838(19) 0.0279(2) 0.0375(5) Uani d . 1 1
H H16 0.1448 -0.0827 -0.0156 0.045 Uiso calc R 1 1
C C21 0.21828(17) 0.20653(17) 0.32160(18) 0.0303(4) Uani d . 1 1
C C22 0.2177(2) 0.30641(19) 0.2750(3) 0.0495(6) Uani d . 1 1
H H22 0.2653 0.3225 0.2350 0.059 Uiso calc R 1 1
C C23 0.1486(3) 0.3840(2) 0.2857(3) 0.0570(7) Uani d . 1 1
H H23 0.1479 0.4525 0.2528 0.068 Uiso calc R 1 1
C C24 0.08164(19) 0.35925(19) 0.3447(3) 0.0422(6) Uani d . 1 1
C C25 0.0790(2) 0.2616(2) 0.3912(2) 0.0431(6) Uani d . 1 1
H H25 0.0308 0.2464 0.4309 0.052 Uiso calc R 1 1
C C26 0.14779(19) 0.18489(19) 0.3796(2) 0.0390(5) Uani d . 1 1
H H26 0.1468 0.1163 0.4117 0.047 Uiso calc R 1 1
C C31 0.39135(16) 0.05788(16) 0.53770(18) 0.0289(4) Uani d . 1 1
C C32 0.42036(18) -0.02827(17) 0.62266(19) 0.0321(4) Uani d . 1 1
H H32 0.3995 -0.0972 0.5896 0.039 Uiso calc R 1 1
C C33 0.47889(18) -0.01300(18) 0.7534(2) 0.0344(5) Uani d . 1 1
H H33 0.4983 -0.0711 0.8108 0.041 Uiso calc R 1 1
C C34 0.50939(17) 0.08796(18) 0.80077(19) 0.0331(5) Uani d . 1 1
C C35 0.48391(18) 0.17349(18) 0.7191(2) 0.0348(5) Uani d . 1 1
H H35 0.5063 0.2419 0.7534 0.042 Uiso calc R 1 1
C C36 0.42597(18) 0.15954(18) 0.5877(2) 0.0346(5) Uani d . 1 1
H H36 0.4095 0.2181 0.5311 0.042 Uiso calc R 1 1

loop_
_atom_site_aniso_label
_atom_site_aniso_U_11
_atom_site_aniso_U_22
_atom_site_aniso_U_33
_atom_site_aniso_U_12
_atom_site_aniso_U_13
_atom_site_aniso_U_23
F1 0.0698(11) 0.0542(10) 0.0696(11) -0.0138(8) 0.0319(9) -0.0309(8)
F2 0.0490(9) 0.0516(10) 0.0853(12) 0.0049(7) 0.0312(9) -0.0195(8)
O1 0.0509(10) 0.0741(14) 0.0274(8) 0.0024(9) 0.0089(7) -0.0019(8)
O2 0.0681(13) 0.0731(14) 0.0428(10) 0.0056(11) 0.0096(9) -0.0301(10)
N1 0.0346(9) 0.0314(9) 0.0248(8) 0.0006(7) 0.0119(7) -0.0021(7)
N2 0.0425(10) 0.0293(9) 0.0234(8) 0.0018(7) 0.0113(7) 0.0009(7)
N3 0.0354(10) 0.0617(14) 0.0292(9) -0.0014(9) 0.0117(8) -0.0124(9)
C1 0.0316(10) 0.0352(11) 0.0239(9) 0.0015(8) 0.0133(8) -0.0014(8)
C2 0.0474(13) 0.0379(12) 0.0248(9) 0.0063(10) 0.0151(9) 0.0025(8)
C3 0.0356(11) 0.0350(11) 0.0267(9) 0.0027(8) 0.0139(8) 0.0035(8)
C11 0.0301(10) 0.0366(11) 0.0233(9) 0.0008(8) 0.0121(8) -0.0025(8)
C12 0.0364(11) 0.0373(11) 0.0308(10) 0.0015(9) 0.0127(9) 0.0014(9)
C13 0.0449(13) 0.0362(12) 0.0505(14) 0.0009(10) 0.0240(11) -0.0002(10)
C14 0.0418(13) 0.0435(13) 0.0490(13) -0.0072(10) 0.0243(11) -0.0179(11)
C15 0.0465(14) 0.0559(15) 0.0288(10) -0.0052(11) 0.0162(10) -0.0114(10)
C16 0.0428(12) 0.0456(13) 0.0233(9) 0.0011(10) 0.0132(9) -0.0011(9)
C21 0.0319(10) 0.0334(11) 0.0261(9) -0.0009(8) 0.0128(8) -0.0010(8)
C22 0.0518(15) 0.0375(13) 0.0737(18) 0.0024(11) 0.0408(14) 0.0105(12)
C23 0.0619(17) 0.0300(13) 0.091(2) 0.0033(12) 0.0439(16) 0.0080(13)
C24 0.0311(11) 0.0396(13) 0.0511(14) 0.0004(9) 0.0132(10) -0.0151(10)
C25 0.0375(12) 0.0548(15) 0.0420(12) 0.0000(10) 0.0217(10) -0.0030(11)
C26 0.0415(12) 0.0412(12) 0.0392(11) -0.0023(10) 0.0221(10) 0.0042(9)
C31 0.0287(10) 0.0344(11) 0.0251(9) 0.0009(8) 0.0128(8) -0.0020(8)
C32 0.0363(11) 0.0330(11) 0.0255(9) -0.0020(8) 0.0118(8) -0.0023(8)
C33 0.0369(11) 0.0404(12) 0.0256(9) -0.0004(9) 0.0132(8) 0.0004(8)
C34 0.0273(10) 0.0460(12) 0.0244(9) 0.0007(9) 0.0094(8) -0.0073(9)
C35 0.0317(11) 0.0355(11) 0.0376(11) -0.0023(9) 0.0151(9) -0.0097(9)
C36 0.0332(11) 0.0354(11) 0.0355(11) -0.0003(9) 0.0150(9) -0.0007(9)

loop_
_atom_type_symbol
_atom_type_description
_atom_type_scat_dispersion_real
_atom_type_scat_dispersion_imag
_atom_type_scat_source
C C 0.0033 0.0016 'International Tables Vol C Tables 4.2.6.8 and 6.1.1.4'
H H 0.0000 0.0000 'International Tables Vol C Tables 4.2.6.8 and 6.1.1.4'
F F 0.0171 0.0103 'International Tables Vol C Tables 4.2.6.8 and 6.1.1.4'
N N 0.0061 0.0033 'International Tables Vol C Tables 4.2.6.8 and 6.1.1.4'
O O 0.0106 0.0060 'International Tables Vol C Tables 4.2.6.8 and 6.1.1.4'

loop_
_geom_angle_atom_site_label_1
_geom_angle_atom_site_label_2
_geom_angle_atom_site_label_3
_geom_angle
C1 N1 N2 108.68(16)
C31 N2 N1 118.70(16)
C31 N2 C3 127.24(18)
N1 N2 C3 113.53(16)
O1 N3 O2 123.6(2)
O1 N3 C34 118.9(2)
O2 N3 C34 117.5(2)
N1 C1 C11 120.38(18)
N1 C1 C2 113.68(18)
C11 C1 C2 125.93(17)
C1 C2 C3 102.70(16)
C1 C2 H2A 111.2
C3 C2 H2A 111.2
C1 C2 H2B 111.2
C3 C2 H2B 111.2
H2A C2 H2B 109.1
N2 C3 C21 113.17(16)
N2 C3 C2 101.21(16)
C21 C3 C2 113.27(18)
N2 C3 H3 109.6
C21 C3 H3 109.6
C2 C3 H3 109.6
C16 C11 C12 118.82(19)
C16 C11 C1 121.22(19)
C12 C11 C1 119.97(18)
C13 C12 C11 120.7(2)
C13 C12 H12 119.7
C11 C12 H12 119.7
C12 C13 C14 118.5(2)
C12 C13 H13 120.7
C14 C13 H13 120.7
F1 C14 C15 119.3(2)
F1 C14 C13 118.1(2)
C15 C14 C13 122.6(2)
C14 C15 C16 118.6(2)
C14 C15 H15 120.7
C16 C15 H15 120.7
C15 C16 C11 120.8(2)
C15 C16 H16 119.6
C11 C16 H16 119.6
C22 C21 C26 118.4(2)
C22 C21 C3 119.40(18)
C26 C21 C3 122.22(19)
C21 C22 C23 121.1(2)
C21 C22 H22 119.4
C23 C22 H22 119.4
C24 C23 C22 118.4(2)
C24 C23 H23 120.8
C22 C23 H23 120.8
C25 C24 F2 119.2(2)
C25 C24 C23 122.5(2)
F2 C24 C23 118.3(2)
C24 C25 C26 118.6(2)
C24 C25 H25 120.7
C26 C25 H25 120.7
C25 C26 C21 121.0(2)
C25 C26 H26 119.5
C21 C26 H26 119.5
N2 C31 C32 120.28(18)
N2 C31 C36 120.42(19)
C32 C31 C36 119.30(19)
C33 C32 C31 120.3(2)
C33 C32 H32 119.9
C31 C32 H32 119.9
C32 C33 C34 119.5(2)
C32 C33 H33 120.3
C34 C33 H33 120.3
C35 C34 C33 121.33(19)
C35 C34 N3 119.5(2)
C33 C34 N3 119.2(2)
C36 C35 C34 120.0(2)
C36 C35 H35 120.0
C34 C35 H35 120.0
C35 C36 C31 119.6(2)
C35 C36 H36 120.2
C31 C36 H36 120.2

loop_
_geom_bond_atom_site_label_1
_geom_bond_atom_site_label_2
_geom_bond_distance
F1 C14 1.356(3)
F2 C24 1.362(3)
O1 N3 1.230(3)
O2 N3 1.232(3)
N1 C1 1.289(2)
N1 N2 1.379(2)
N2 C31 1.369(2)
N2 C3 1.474(3)
N3 C34 1.448(3)
C1 C11 1.463(3)
C1 C2 1.504(3)
C2 C3 1.548(3)
C2 H2A 0.9900
C2 H2B 0.9900
C3 C21 1.514(3)
C3 H3 1.0000
C11 C16 1.392(3)
C11 C12 1.398(3)
C12 C13 1.378(3)
C12 H12 0.9500
C13 C14 1.380(4)
C13 H13 0.9500
C14 C15 1.367(4)
C15 C16 1.385(3)
C15 H15 0.9500
C16 H16 0.9500
C21 C22 1.378(3)
C21 C26 1.388(3)
C22 C23 1.389(4)
C22 H22 0.9500
C23 C24 1.364(4)
C23 H23 0.9500
C24 C25 1.360(4)
C25 C26 1.383(3)
C25 H25 0.9500
C26 H26 0.9500
C31 C32 1.407(3)
C31 C36 1.411(3)
C32 C33 1.376(3)
C32 H32 0.9500
C33 C34 1.387(3)
C33 H33 0.9500
C34 C35 1.381(3)
C35 C36 1.379(3)
C35 H35 0.9500
C36 H36 0.9500

loop_
_geom_hbond_atom_site_label_D
_geom_hbond_atom_site_label_H
_geom_hbond_atom_site_label_A
_geom_hbond_site_symmetry_A
_geom_hbond_distance_DH
_geom_hbond_distance_HA
_geom_hbond_distance_DA
_geom_hbond_angle_DHA
C12 H12 O2 2_646 0.95 2.41 3.305(3) 157
C16 H16 F2 4_565 0.95 2.55 3.427(3) 154
C26 H26 F1 4_556 0.95 2.56 3.494(3) 169

loop_
_geom_torsion_atom_site_label_1
_geom_torsion_atom_site_label_2
_geom_torsion_atom_site_label_3
_geom_torsion_atom_site_label_4
_geom_torsion
C1 N1 N2 C31 -174.73(17)
C1 N1 N2 C3 -2.4(2)
N2 N1 C1 C11 -179.48(17)
N2 N1 C1 C2 -0.7(2)
N1 C1 C2 C3 3.2(2)
C11 C1 C2 C3 -178.07(19)
C31 N2 C3 C21 -62.7(3)
N1 N2 C3 C21 125.73(19)
C31 N2 C3 C2 175.7(2)
N1 N2 C3 C2 4.2(2)
C1 C2 C3 N2 -4.1(2)
C1 C2 C3 C21 -125.55(18)
N1 C1 C11 C16 178.05(19)
C2 C1 C11 C16 -0.6(3)
N1 C1 C11 C12 -1.8(3)
C2 C1 C11 C12 179.6(2)
C16 C11 C12 C13 -0.8(3)
C1 C11 C12 C13 179.1(2)
C11 C12 C13 C14 0.0(3)
C12 C13 C14 F1 -179.0(2)
C12 C13 C14 C15 0.8(4)
F1 C14 C15 C16 178.9(2)
C13 C14 C15 C16 -0.9(4)
C14 C15 C16 C11 0.1(3)
C12 C11 C16 C15 0.7(3)
C1 C11 C16 C15 -179.1(2)
N2 C3 C21 C22 151.6(2)
C2 C3 C21 C22 -94.0(3)
N2 C3 C21 C26 -29.5(3)
C2 C3 C21 C26 85.0(2)
C26 C21 C22 C23 0.1(4)
C3 C21 C22 C23 179.1(3)
C21 C22 C23 C24 0.6(5)
C22 C23 C24 C25 -1.0(4)
C22 C23 C24 F2 179.5(3)
F2 C24 C25 C26 -179.8(2)
C23 C24 C25 C26 0.8(4)
C24 C25 C26 C21 0.0(4)
C22 C21 C26 C25 -0.4(3)
C3 C21 C26 C25 -179.3(2)
N1 N2 C31 C32 -7.3(3)
C3 N2 C31 C32 -178.48(19)
N1 N2 C31 C36 173.54(18)
C3 N2 C31 C36 2.4(3)
N2 C31 C32 C33 -177.13(19)
C36 C31 C32 C33 2.0(3)
C31 C32 C33 C34 -0.2(3)
C32 C33 C34 C35 -1.2(3)
C32 C33 C34 N3 178.99(18)
O1 N3 C34 C35 -162.4(2)
O2 N3 C34 C35 17.0(3)
O1 N3 C34 C33 17.4(3)
O2 N3 C34 C33 -163.2(2)
C33 C34 C35 C36 0.7(3)
N3 C34 C35 C36 -179.45(18)
C34 C35 C36 C31 1.1(3)
N2 C31 C36 C35 176.68(18)
C32 C31 C36 C35 -2.4(3)
